data_4131764
loop_
_publ_author_name
'Liao, Wei-Qiang'
'Tang, Yuan-Yuan'
'Li, Peng-Fei'
'You, Yu-Meng'
'Xiong, Ren-Gen'

_publ_section_title
;
 Large Piezoelectric Effect in a Lead-Free Molecular Ferroelectric Thin
 Film.
;
_journal_issue 49
_journal_name_full 'Journal of the American Chemical Society'
_journal_page_first 18071
_journal_page_last 18077
_journal_paper_doi 10.1021/jacs.7b10449
_journal_volume 139
_journal_year 2017
_chemical_formula_sum 'C0.21 H0.58 Br0.21 Mn0.05 N0.05'
_chemical_formula_weight 23.56
_space_group_crystal_system hexagonal
_space_group_IT_number 194
_space_group_name_Hall '-P 6c 2c'
_space_group_name_H-M_alt 'P 63/m m c'
_atom_sites_solution_hydrogens geom
_audit_creation_method SHELXL-2014/7
_cell_angle_alpha 90
_cell_angle_beta 90
_cell_angle_gamma 120
_cell_formula_units_Z 38
_cell_length_a 10.031(19)
_cell_length_b 10.031(19)
_cell_length_c 6.977(19)
_cell_measurement_reflns_used 196
_cell_measurement_temperature 433(2)
_cell_measurement_theta_max 27.4855
_cell_measurement_theta_min 2.4132
_cell_volume 608(2)
_computing_structure_refinement 'SHELXL-2014/7 (Sheldrick, 2014)'
_diffrn_ambient_temperature 433(2)
_diffrn_measured_fraction_theta_full 0.996
_diffrn_measured_fraction_theta_max 0.996
_diffrn_measurement_device_type 'Rigaku saturn 724'
_diffrn_radiation_type MoK\a
_diffrn_radiation_wavelength 0.71073
_diffrn_reflns_av_R_equivalents 0.1374
_diffrn_reflns_av_unetI/netI 0.0377
_diffrn_reflns_Laue_measured_fraction_full 0.996
_diffrn_reflns_Laue_measured_fraction_max 0.996
_diffrn_reflns_limit_h_max 12
_diffrn_reflns_limit_h_min -12
_diffrn_reflns_limit_k_max 12
_diffrn_reflns_limit_k_min -12
_diffrn_reflns_limit_l_max 8
_diffrn_reflns_limit_l_min -8
_diffrn_reflns_number 6018
_diffrn_reflns_point_group_measured_fraction_full 0.996
_diffrn_reflns_point_group_measured_fraction_max 0.996
_diffrn_reflns_theta_full 25.242
_diffrn_reflns_theta_max 27.003
_diffrn_reflns_theta_min 3.746
_exptl_absorpt_coefficient_mu 14.175
_exptl_absorpt_correction_T_max 1.0000
_exptl_absorpt_correction_T_min 0.4052
_exptl_absorpt_correction_type multi-scan
_exptl_crystal_colour pink
_exptl_crystal_density_diffrn 2.446
_exptl_crystal_description block
_exptl_crystal_F_000 414
_exptl_crystal_size_max 0.22
_exptl_crystal_size_mid 0.17
_exptl_crystal_size_min 0.14
_refine_diff_density_max 0.844
_refine_diff_density_min -0.628
_refine_diff_density_rms 0.195
_refine_ls_extinction_method none
_refine_ls_goodness_of_fit_ref 1.410
_refine_ls_hydrogen_treatment constr
_refine_ls_matrix_type full
_refine_ls_number_parameters 31
_refine_ls_number_reflns 283
_refine_ls_number_restraints 28
_refine_ls_restrained_S_all 1.338
_refine_ls_R_factor_all 0.1973
_refine_ls_R_factor_gt 0.1791
_refine_ls_shift/su_max 0.000
_refine_ls_shift/su_mean 0.000
_refine_ls_structure_factor_coef Fsqd
_refine_ls_weighting_details 'w=1/[\s^2^(Fo^2^)+(0.1345P)^2^+8.4773P] where P=(Fo^2^+2Fc^2^)/3'
_refine_ls_weighting_scheme calc
_refine_ls_wR_factor_gt 0.3923
_refine_ls_wR_factor_ref 0.4054
_reflns_Friedel_coverage 0.000
_reflns_number_gt 244
_reflns_number_total 283
_reflns_threshold_expression 'I > 2\s(I)'
_cod_data_source_file ja7b10449_si_003.cif
_cod_data_source_block 1
_cod_depositor_comments
;
The following automatic conversions were performed:

data item '_exptl_absorpt_correction_type' value 'Multi-scan' was
changed to 'multi-scan' in accordance with the
/home/saulius/struct/COD-crude-data/automatic-downloads/DataCite-retrospective/ACS/depositions/lib/dictionaries/cif_core.dic
dictionary named 'cif_core.dic' version 2.4.2 last updated on
2011-04-26.

Automatic conversion script
Id: cif_fix_values 6909 2019-04-08 15:41:33Z antanas 
;
_cod_original_cell_volume 608(3)
_cod_database_code 4131764
_shelx_shelxl_version_number 2014/7
_shelx_space_group_comment
;
The symmetry employed for this shelxl refinement is uniquely defined
by the following loop, which should always be used as a source of
symmetry information in preference to the above space-group names.
They are only intended as comments.
;

loop_
_space_group_symop_operation_xyz
'x, y, z'
'-y, x-y, z'
'-x+y, -x, z'
'-x, -y, z+1/2'
'y, -x+y, z+1/2'
'x-y, x, z+1/2'
'y, x, -z'
'x-y, -y, -z'
'-x, -x+y, -z'
'-y, -x, -z+1/2'
'-x+y, y, -z+1/2'
'x, x-y, -z+1/2'
'-x, -y, -z'
'y, -x+y, -z'
'x-y, x, -z'
'x, y, -z-1/2'
'-y, x-y, -z-1/2'
'-x+y, -x, -z-1/2'
'-y, -x, z'
'-x+y, y, z'
'x, x-y, z'
'y, x, z-1/2'
'x-y, -y, z-1/2'
'-x, -x+y, z-1/2'

loop_
_atom_site_label
_atom_site_type_symbol
_atom_site_fract_x
_atom_site_fract_y
_atom_site_fract_z
_atom_site_U_iso_or_equiv
_atom_site_adp_type
_atom_site_occupancy
_atom_site_site_symmetry_order
_atom_site_calc_flag
_atom_site_refinement_flags_posn
_atom_site_refinement_flags_adp
_atom_site_refinement_flags_occupancy
_atom_site_disorder_assembly
_atom_site_disorder_group
Mn1 Mn 0.0000 0.0000 0.0000 0.093(4) Uani 1 12 d S T P . .
Br1 Br 0.1232(3) -0.1232(3) 0.2500 0.116(3) Uani 1 4 d S T P . .
N1 N 0.31(2) -0.277(19) -0.24(2) 0.38(5) Uiso 0.0833 1 d D U P A -1
Br2 Br 0.359(16) -0.446(16) 0.047(11) 0.38(5) Uiso 0.0833 1 d D U P A -1
C1 C 0.32(5) -0.28(3) -0.03(2) 0.38(5) Uiso 0.0833 1 d D U P A -1
H1A H 0.2307 -0.2988 0.0273 0.457 Uiso 0.0833 1 calc R U P A -1
H1B H 0.4089 -0.1867 0.0137 0.457 Uiso 0.0833 1 calc R U P A -1
C2 C 0.39(4) -0.12(2) -0.30(4) 0.38(5) Uiso 0.0833 1 d D U P A -1
H2A H 0.3485 -0.0637 -0.2389 0.570 Uiso 0.0833 1 calc R U P A -1
H2B H 0.4998 -0.0716 -0.2637 0.570 Uiso 0.0833 1 calc R U P A -1
H2C H 0.3852 -0.1135 -0.4359 0.570 Uiso 0.0833 1 calc R U P A -1
C3 C 0.15(3) -0.35(4) -0.29(6) 0.38(5) Uiso 0.0833 1 d D U P A -1
H3A H 0.1070 -0.2931 -0.2306 0.571 Uiso 0.0833 1 calc R U P A -1
H3B H 0.1432 -0.3434 -0.4275 0.571 Uiso 0.0833 1 calc R U P A -1
H3C H 0.0981 -0.4531 -0.2496 0.571 Uiso 0.0833 1 calc R U P A -1
C4 C 0.38(4) -0.36(3) -0.329(18) 0.38(5) Uiso 0.0833 1 d D U P A -1
H4A H 0.3260 -0.4650 -0.2877 0.570 Uiso 0.0833 1 calc R U P A -1
H4B H 0.3717 -0.3550 -0.4652 0.570 Uiso 0.0833 1 calc R U P A -1
H4C H 0.4862 -0.3131 -0.2930 0.570 Uiso 0.0833 1 calc R U P A -1

loop_
_atom_site_aniso_label
_atom_site_aniso_U_11
_atom_site_aniso_U_22
_atom_site_aniso_U_33
_atom_site_aniso_U_23
_atom_site_aniso_U_13
_atom_site_aniso_U_12
Mn1 0.107(5) 0.107(5) 0.065(5) 0.000 0.000 0.053(3)
Br1 0.153(5) 0.153(5) 0.085(3) 0.000 0.000 0.107(5)

loop_
_atom_type_symbol
_atom_type_description
_atom_type_scat_dispersion_real
_atom_type_scat_dispersion_imag
_atom_type_scat_source
C C 0.0033 0.0016 'International Tables Vol C Tables 4.2.6.8 and 6.1.1.4'
H H 0.0000 0.0000 'International Tables Vol C Tables 4.2.6.8 and 6.1.1.4'
N N 0.0061 0.0033 'International Tables Vol C Tables 4.2.6.8 and 6.1.1.4'
Br Br -0.2901 2.4595 'International Tables Vol C Tables 4.2.6.8 and 6.1.1.4'
Mn Mn 0.3368 0.7283 'International Tables Vol C Tables 4.2.6.8 and 6.1.1.4'

loop_
_geom_angle_atom_site_label_1
_geom_angle_atom_site_label_2
_geom_angle_atom_site_label_3
_geom_angle
_geom_angle_site_symmetry_1
_geom_angle_site_symmetry_3
Br1 Mn1 Br1 180.00(18) 13 .
Br1 Mn1 Br1 84.35(17) 13 14
Br1 Mn1 Br1 95.65(17) . 14
Br1 Mn1 Br1 95.65(17) 13 2
Br1 Mn1 Br1 84.35(17) . 2
Br1 Mn1 Br1 180.00(6) 14 2
Br1 Mn1 Br1 84.35(17) 13 15
Br1 Mn1 Br1 95.65(17) . 15
Br1 Mn1 Br1 84.35(17) 14 15
Br1 Mn1 Br1 95.65(17) 2 15
Br1 Mn1 Br1 95.65(17) 13 3
Br1 Mn1 Br1 84.35(17) . 3
Br1 Mn1 Br1 95.65(17) 14 3
Br1 Mn1 Br1 84.35(17) 2 3
Br1 Mn1 Br1 180.0(3) 15 3
Mn1 Br1 Mn1 78.3(2) 4 .
C4 N1 C2 109.5(13) . .
C4 N1 C3 109.5(13) . .
C2 N1 C3 109.6(13) . .
C4 N1 C1 109.4(13) . .
C2 N1 C1 109.4(13) . .
C3 N1 C1 109.4(13) . .
N1 C1 Br2 113(6) . .

loop_
_geom_bond_atom_site_label_1
_geom_bond_atom_site_label_2
_geom_bond_distance
_geom_bond_site_symmetry_2
Mn1 Br1 2.762(6) 13
Mn1 Br1 2.762(6) .
Mn1 Br1 2.762(6) 14
Mn1 Br1 2.762(6) 2
Mn1 Br1 2.762(6) 15
Mn1 Br1 2.762(6) 3
Br1 Mn1 2.762(6) 4
N1 C4 1.45(12) .
N1 C2 1.45(12) .
N1 C3 1.45(12) .
N1 C1 1.45(12) .
Br2 C1 1.90(2) .
